data_7059391
loop_
_publ_author_name
'Baron, Marco'
'Dall&#x2019;Anese, Anna'
'Miolato, Alessandro'
'Cairoli, Maddalena L. C.'
'Di Marco, Valerio'
'Graiff, Claudia'
'P\"othig, Alexander'
'Tubaro, Cristina'

_publ_section_title
;
 New homoleptic gold carbene complexes via Ag--Au transmetalation:
 synthesis and application of [Au(diNHC)2]3+ cations as 1H-NMR and UV-vis
 halide sensors
;
_journal_issue 14
_journal_name_full 'New Journal of Chemistry'
_journal_page_first 5343
_journal_page_last 5353
_journal_paper_doi 10.1039/C9NJ05809E
_journal_volume 44
_journal_year 2020
_chemical_formula_sum 'C32 H51 Au F18 N9 P3'
_chemical_formula_weight 1193.69
_space_group_crystal_system triclinic
_space_group_IT_number 2
_space_group_name_Hall '-P 1'
_space_group_name_H-M_alt 'P -1'
_atom_sites_solution_hydrogens geom
_audit_creation_method SHELXL-2014/7
_audit_update_record
;
2019-11-11 deposited with the CCDC.	2020-03-10 downloaded from the CCDC.
;
_cell_angle_alpha 91.277(2)
_cell_angle_beta 91.719(2)
_cell_angle_gamma 117.298(3)
_cell_formula_units_Z 2
_cell_length_a 11.0145(2)
_cell_length_b 11.6955(2)
_cell_length_c 19.4594(4)
_cell_measurement_reflns_used 999
_cell_measurement_temperature 293(2)
_cell_measurement_theta_max 25
_cell_measurement_theta_min 5
_cell_volume 2224.76(9)
_computing_cell_refinement 'APEX-3 (2015)'
_computing_data_collection 'APEX-3 (2015)'
_computing_data_reduction 'SAINT (2015)'
_computing_molecular_graphics 'Mercury CSD 3.10.1'
_computing_publication_material 'PARST M. Nardelli, J.Appl.Crystallogr.1995,28,659'
_computing_structure_refinement 'SHELXL-2014/7 (Sheldrick, 2015)'
_computing_structure_solution 'SHELXT-2014/7 (Sheldrick, 2015)'
_diffrn_ambient_temperature 293(2)
_diffrn_measured_fraction_theta_full 1.000
_diffrn_measured_fraction_theta_max 0.998
_diffrn_measurement_device_type 'Bruker APEX II'
_diffrn_measurement_method omega-scan
_diffrn_radiation_type MoK\a
_diffrn_radiation_wavelength 0.71073
_diffrn_reflns_av_R_equivalents 0.0453
_diffrn_reflns_av_unetI/netI 0.0441
_diffrn_reflns_Laue_measured_fraction_full 1.000
_diffrn_reflns_Laue_measured_fraction_max 0.998
_diffrn_reflns_limit_h_max 15
_diffrn_reflns_limit_h_min -15
_diffrn_reflns_limit_k_max 15
_diffrn_reflns_limit_k_min -15
_diffrn_reflns_limit_l_max 26
_diffrn_reflns_limit_l_min -26
_diffrn_reflns_number 32907
_diffrn_reflns_point_group_measured_fraction_full 1.000
_diffrn_reflns_point_group_measured_fraction_max 0.998
_diffrn_reflns_theta_full 25.242
_diffrn_reflns_theta_max 29.000
_diffrn_reflns_theta_min 1.961
_diffrn_source 'fine-focus sealed tube'
_exptl_absorpt_coefficient_mu 3.527
_exptl_absorpt_correction_T_max 0.7461
_exptl_absorpt_correction_T_min 0.4751
_exptl_absorpt_correction_type multi-scan
_exptl_absorpt_process_details 'Bruker APEX II SADABS'
_exptl_crystal_density_diffrn 1.782
_exptl_crystal_density_meas ?
_exptl_crystal_description prism
_exptl_crystal_F_000 1184
_exptl_crystal_size_max 0.12
_exptl_crystal_size_mid 0.10
_exptl_crystal_size_min 0.09
_refine_diff_density_max 0.846
_refine_diff_density_min -0.741
_refine_diff_density_rms 0.115
_refine_ls_extinction_method none
_refine_ls_goodness_of_fit_ref 0.866
_refine_ls_hydrogen_treatment constr
_refine_ls_matrix_type full
_refine_ls_number_parameters 576
_refine_ls_number_reflns 11789
_refine_ls_number_restraints 0
_refine_ls_restrained_S_all 0.866
_refine_ls_R_factor_all 0.0461
_refine_ls_R_factor_gt 0.0303
_refine_ls_shift/su_max 0.001
_refine_ls_shift/su_mean 0.000
_refine_ls_structure_factor_coef Fsqd
_refine_ls_weighting_details 'w=1/[\s^2^(Fo^2^)+(0.0425P)^2^+5.9929P] where P=(Fo^2^+2Fc^2^)/3'
_refine_ls_weighting_scheme calc
_refine_ls_wR_factor_gt 0.0713
_refine_ls_wR_factor_ref 0.0813
_reflns_Friedel_coverage 0.000
_reflns_number_gt 8824
_reflns_number_total 11789
_reflns_threshold_expression 'I > 2\s(I)'
_cod_data_source_file c9nj05809e2.cif
_cod_data_source_block '[AuL32](PF6)3'
_cod_depositor_comments
;
The following automatic conversions were performed:

data item '_exptl_crystal_density_meas' value 'not measured' was
changed to '?' -- the value is perceived as not measured.

Automatic conversion script
Id: cif_fix_values 7556 2019-12-06 15:28:31Z antanas 

 Adding full bibliography for 7059387--7059393.cif.

 Adding full bibliography for 7059387--7059393.cif.
;
_cod_original_cell_volume 2224.75(9)
_cod_database_code 7059391
_shelx_shelxl_version_number 2014/7
_shelx_space_group_comment
;
The symmetry employed for this shelxl refinement is uniquely defined
by the following loop, which should always be used as a source of
symmetry information in preference to the above space-group names.
They are only intended as comments.
;

loop_
_space_group_symop_operation_xyz
'x, y, z'
'-x, -y, -z'

loop_
_atom_site_label
_atom_site_type_symbol
_atom_site_fract_x
_atom_site_fract_y
_atom_site_fract_z
_atom_site_U_iso_or_equiv
_atom_site_adp_type
_atom_site_occupancy
_atom_site_site_symmetry_order
_atom_site_calc_flag
_atom_site_refinement_flags_posn
_atom_site_refinement_flags_adp
_atom_site_refinement_flags_occupancy
_atom_site_disorder_assembly
_atom_site_disorder_group
C1 C 0.8270(3) 0.8335(3) 0.01667(17) 0.0186(6) Uani 1 1 d . . . . .
C2 C 0.6473(4) 0.9041(3) 0.0385(2) 0.0235(7) Uani 1 1 d . . . . .
H2A H 0.5861 0.8933 -0.0007 0.028 Uiso 1 1 calc R U . . .
H2B H 0.7228 0.9904 0.0385 0.028 Uiso 1 1 calc R U . . .
C3 C 0.5705(4) 0.8880(4) 0.1049(2) 0.0282(8) Uani 1 1 d . . . . .
H3A H 0.5328 0.9484 0.1061 0.034 Uiso 1 1 calc R U . . .
H3B H 0.4948 0.8018 0.1046 0.034 Uiso 1 1 calc R U . . .
C4 C 0.6602(5) 0.9099(5) 0.1687(2) 0.0403(10) Uani 1 1 d . . . . .
H4A H 0.7411 0.9923 0.1665 0.048 Uiso 1 1 calc R U . . .
H4B H 0.6896 0.8435 0.1700 0.048 Uiso 1 1 calc R U . . .
C5 C 0.5889(6) 0.9087(5) 0.2343(3) 0.0579(15) Uani 1 1 d . . . . .
H5A H 0.5615 0.9756 0.2339 0.087 Uiso 1 1 calc R U . . .
H5B H 0.6505 0.9229 0.2733 0.087 Uiso 1 1 calc R U . . .
H5C H 0.5097 0.8268 0.2373 0.087 Uiso 1 1 calc R U . . .
C6 C 0.6217(4) 0.6787(3) 0.04033(19) 0.0242(7) Uani 1 1 d . . . . .
H6 H 0.5298 0.6377 0.0505 0.029 Uiso 1 1 calc R U . . .
C7 C 0.7028(4) 0.6216(3) 0.03109(18) 0.0227(7) Uani 1 1 d . . . . .
H7 H 0.6784 0.5345 0.0342 0.027 Uiso 1 1 calc R U . . .
C8 C 0.9510(3) 0.7037(3) 0.00264(18) 0.0209(7) Uani 1 1 d . . . . .
H8A H 0.9760 0.7236 -0.0446 0.025 Uiso 1 1 calc R U . . .
H8B H 0.9331 0.6156 0.0097 0.025 Uiso 1 1 calc R U . . .
C9 C 1.1378(4) 0.7592(4) 0.09532(19) 0.0266(8) Uani 1 1 d . . . . .
H9 H 1.1329 0.6782 0.1001 0.032 Uiso 1 1 calc R U . . .
C10 C 1.2208(4) 0.8683(4) 0.13142(19) 0.0254(8) Uani 1 1 d . . . . .
H10 H 1.2847 0.8769 0.1662 0.031 Uiso 1 1 calc R U . . .
C11 C 0.9939(5) 1.1113(6) 0.2616(3) 0.0586(15) Uani 1 1 d . . . . .
H11A H 0.9880 1.0460 0.2923 0.088 Uiso 1 1 calc R U . . .
H11B H 0.9049 1.1058 0.2538 0.088 Uiso 1 1 calc R U . . .
H11C H 1.0552 1.1946 0.2816 0.088 Uiso 1 1 calc R U . . .
C12 C 1.0471(4) 1.0914(4) 0.1938(2) 0.0321(9) Uani 1 1 d . . . . .
H12A H 1.0484 1.1543 0.1618 0.038 Uiso 1 1 calc R U . . .
H12B H 0.9867 1.0063 0.1741 0.038 Uiso 1 1 calc R U . . .
C13 C 1.1909(4) 1.1053(4) 0.2044(2) 0.0287(8) Uani 1 1 d . . . . .
H13A H 1.2480 1.1875 0.2280 0.034 Uiso 1 1 calc R U . . .
H13B H 1.1869 1.0383 0.2342 0.034 Uiso 1 1 calc R U . . .
C14 C 1.2586(4) 1.0973(4) 0.1388(2) 0.0264(8) Uani 1 1 d . . . . .
H14A H 1.2521 1.1558 0.1061 0.032 Uiso 1 1 calc R U . . .
H14B H 1.3548 1.1241 0.1492 0.032 Uiso 1 1 calc R U . . .
C15 C 1.0962(3) 0.9178(3) 0.05734(17) 0.0185(6) Uani 1 1 d . . . . .
N1 N 0.7005(3) 0.8093(3) 0.03193(15) 0.0195(6) Uani 1 1 d . . . . .
N2 N 0.8291(3) 0.7188(3) 0.01618(15) 0.0189(6) Uani 1 1 d . . . . .
N3 N 1.0615(3) 0.7916(3) 0.04975(15) 0.0200(6) Uani 1 1 d . . . . .
N4 N 1.1940(3) 0.9653(3) 0.10755(15) 0.0217(6) Uani 1 1 d . . . . .
Au1 Au 1.0000 1.0000 0.0000 0.01446(5) Uani 1 2 d S . P . .
C16 C 0.8005(3) 0.4367(3) 0.52338(17) 0.0200(7) Uani 1 1 d . . . . .
C17 C 0.7922(4) 0.6224(4) 0.5894(2) 0.0319(9) Uani 1 1 d . . . . .
H17A H 0.8895 0.6545 0.5993 0.038 Uiso 1 1 calc R U . . .
H17B H 0.7494 0.6197 0.6326 0.038 Uiso 1 1 calc R U . . .
C18 C 0.7705(5) 0.7140(5) 0.5428(3) 0.0434(11) Uani 1 1 d . . . . .
H18A H 0.7835 0.7896 0.5700 0.052 Uiso 1 1 calc R U . . .
H18B H 0.6766 0.6724 0.5245 0.052 Uiso 1 1 calc R U . . .
C19 C 0.8641(6) 0.7562(5) 0.4839(3) 0.0576(14) Uani 1 1 d . . . . .
H19A H 0.8497 0.6811 0.4559 0.069 Uiso 1 1 calc R U . . .
H19B H 0.9581 0.7966 0.5019 0.069 Uiso 1 1 calc R U . . .
C20 C 0.8410(8) 0.8513(6) 0.4386(3) 0.081(2) Uani 1 1 d . . . . .
H20A H 0.7537 0.8073 0.4142 0.122 Uiso 1 1 calc R U . . .
H20B H 0.9119 0.8858 0.4062 0.122 Uiso 1 1 calc R U . . .
H20C H 0.8429 0.9203 0.4670 0.122 Uiso 1 1 calc R U . . .
C21 C 0.5979(4) 0.4044(4) 0.5589(2) 0.0350(9) Uani 1 1 d . . . . .
H21 H 0.5306 0.4182 0.5798 0.042 Uiso 1 1 calc R U . . .
C22 C 0.5789(4) 0.2974(4) 0.5243(2) 0.0310(9) Uani 1 1 d . . . . .
H22 H 0.4968 0.2226 0.5167 0.037 Uiso 1 1 calc R U . . .
C23 C 0.7333(4) 0.2293(3) 0.46138(19) 0.0245(7) Uani 1 1 d . . . . .
H23A H 0.6487 0.1544 0.4467 0.029 Uiso 1 1 calc R U . . .
H23B H 0.7888 0.2008 0.4886 0.029 Uiso 1 1 calc R U . . .
C24 C 0.7734(4) 0.2547(4) 0.33301(19) 0.0281(8) Uani 1 1 d . . . . .
H24 H 0.7012 0.1778 0.3161 0.034 Uiso 1 1 calc R U . . .
C25 C 0.8662(4) 0.3475(4) 0.29602(19) 0.0262(8) Uani 1 1 d . . . . .
H25 H 0.8704 0.3469 0.2484 0.031 Uiso 1 1 calc R U . . .
C26 C 0.8692(6) 0.7286(6) 0.2356(3) 0.0687(18) Uani 1 1 d . . . . .
H26A H 0.9439 0.8006 0.2165 0.103 Uiso 1 1 calc R U . . .
H26B H 0.8065 0.7560 0.2541 0.103 Uiso 1 1 calc R U . . .
H26C H 0.8227 0.6628 0.2002 0.103 Uiso 1 1 calc R U . . .
C27 C 0.9239(5) 0.6752(5) 0.2927(3) 0.0433(11) Uani 1 1 d . . . . .
H27A H 0.9684 0.7412 0.3289 0.052 Uiso 1 1 calc R U . . .
H27B H 0.8479 0.6032 0.3123 0.052 Uiso 1 1 calc R U . . .
C28 C 1.0241(4) 0.6311(4) 0.2674(2) 0.0290(8) Uani 1 1 d . . . . .
H28A H 1.1040 0.7050 0.2521 0.035 Uiso 1 1 calc R U . . .
H28B H 0.9824 0.5719 0.2281 0.035 Uiso 1 1 calc R U . . .
C29 C 1.0694(4) 0.5656(4) 0.32108(19) 0.0254(8) Uani 1 1 d . . . . .
H29A H 1.1398 0.5471 0.3028 0.030 Uiso 1 1 calc R U . . .
H29B H 1.1086 0.6234 0.3612 0.030 Uiso 1 1 calc R U . . .
C30 C 0.9183(3) 0.4116(3) 0.40625(17) 0.0190(6) Uani 1 1 d . . . . .
N5 N 0.7354(3) 0.4915(3) 0.55845(16) 0.0260(7) Uani 1 1 d . . . . .
N6 N 0.7043(3) 0.3194(3) 0.50201(16) 0.0228(6) Uani 1 1 d . . . . .
N7 N 0.8067(3) 0.2963(3) 0.40151(15) 0.0204(6) Uani 1 1 d . . . . .
N8 N 0.9546(3) 0.4445(3) 0.34188(15) 0.0213(6) Uani 1 1 d . . . . .
Au2 Au 1.0000 0.5000 0.5000 0.01597(5) Uani 1 2 d S . P . .
F1 F 0.4335(4) 0.1353(3) 0.3669(2) 0.0810(11) Uani 1 1 d . . . . .
F2 F 0.3510(4) 0.0196(3) 0.45864(14) 0.0668(10) Uani 1 1 d . . . . .
F3 F 0.2105(4) 0.0089(4) 0.36921(18) 0.0735(10) Uani 1 1 d . . . . .
F4 F 0.3298(3) -0.0457(3) 0.29799(14) 0.0607(8) Uani 1 1 d . . . . .
F5 F 0.4755(4) -0.0285(4) 0.3863(2) 0.0918(13) Uani 1 1 d . . . . .
F6 F 0.2499(4) -0.1592(3) 0.39076(18) 0.0908(14) Uani 1 1 d . . . . .
P1 P 0.33988(12) -0.01306(11) 0.37784(6) 0.0348(2) Uani 1 1 d . . . . .
F7 F 0.2807(3) 0.6301(2) 0.19785(14) 0.0428(6) Uani 1 1 d . . . . .
F8 F 0.4414(3) 0.5694(3) 0.17137(16) 0.0535(7) Uani 1 1 d . . . . .
F9 F 0.2772(4) 0.3734(3) 0.13678(16) 0.0617(9) Uani 1 1 d . . . . .
F10 F 0.2825(3) 0.5512(3) 0.09166(13) 0.0529(7) Uani 1 1 d . . . . .
F11 F 0.2782(3) 0.4524(3) 0.24371(14) 0.0543(8) Uani 1 1 d . . . . .
F12 F 0.1174(3) 0.4337(3) 0.16437(19) 0.0673(9) Uani 1 1 d . . . . .
P2 P 0.27904(11) 0.50138(10) 0.16784(5) 0.0278(2) Uani 1 1 d . . . . .
F13 F 0.6124(3) 0.3292(2) 0.06196(16) 0.0477(7) Uani 1 1 d . . . . .
F14 F 0.7782(3) 0.4072(3) 0.14592(13) 0.0482(7) Uani 1 1 d . . . . .
F15 F 0.8336(3) 0.2475(3) 0.11930(16) 0.0511(7) Uani 1 1 d . . . . .
F16 F 0.6703(3) 0.1728(2) 0.03523(14) 0.0457(7) Uani 1 1 d . . . . .
F17 F 0.6180(3) 0.1985(2) 0.14393(15) 0.0465(7) Uani 1 1 d . . . . .
F18 F 0.8308(3) 0.3812(2) 0.03804(13) 0.0428(6) Uani 1 1 d . . . . .
P3 P 0.72379(10) 0.28929(9) 0.09089(5) 0.02473(19) Uani 1 1 d . . . . .
C100 C 0.5813(5) 0.4279(5) 0.3318(3) 0.0428(11) Uani 1 1 d . . . . .
C200 C 0.5447(5) 0.3769(6) 0.2613(3) 0.0554(14) Uani 1 1 d . . . . .
H20D H 0.6253 0.4099 0.2350 0.083 Uiso 1 1 calc R U . . .
H20E H 0.4804 0.4026 0.2416 0.083 Uiso 1 1 calc R U . . .
H20F H 0.5042 0.2846 0.2608 0.083 Uiso 1 1 calc R U . . .
N100 N 0.6109(5) 0.4678(5) 0.3866(3) 0.0598(12) Uani 1 1 d . . . . .

loop_
_atom_site_aniso_label
_atom_site_aniso_U_11
_atom_site_aniso_U_22
_atom_site_aniso_U_33
_atom_site_aniso_U_23
_atom_site_aniso_U_13
_atom_site_aniso_U_12
C1 0.0187(16) 0.0159(15) 0.0204(16) -0.0008(12) 0.0018(13) 0.0074(13)
C2 0.0178(16) 0.0215(17) 0.032(2) 0.0015(15) 0.0042(14) 0.0098(14)
C3 0.0228(18) 0.0235(18) 0.040(2) 0.0027(16) 0.0106(16) 0.0111(15)
C4 0.035(2) 0.052(3) 0.033(2) -0.006(2) -0.0005(18) 0.019(2)
C5 0.056(3) 0.061(3) 0.038(3) -0.017(2) 0.014(2) 0.011(3)
C6 0.0172(16) 0.0163(16) 0.032(2) 0.0015(14) 0.0055(14) 0.0012(13)
C7 0.0232(17) 0.0141(15) 0.0253(18) 0.0017(13) 0.0008(14) 0.0040(13)
C8 0.0229(17) 0.0157(15) 0.0254(18) -0.0004(13) 0.0038(14) 0.0101(14)
C9 0.0299(19) 0.031(2) 0.0272(19) 0.0094(15) 0.0035(15) 0.0208(17)
C10 0.0259(18) 0.035(2) 0.0227(18) 0.0076(15) 0.0006(14) 0.0201(16)
C11 0.046(3) 0.066(4) 0.063(4) -0.028(3) 0.006(3) 0.026(3)
C12 0.029(2) 0.028(2) 0.040(2) -0.0062(17) -0.0002(17) 0.0143(17)
C13 0.031(2) 0.0290(19) 0.0260(19) -0.0042(15) -0.0047(15) 0.0138(17)
C14 0.0213(17) 0.0250(18) 0.029(2) -0.0033(15) -0.0041(15) 0.0074(15)
C15 0.0191(16) 0.0213(16) 0.0179(16) 0.0039(13) 0.0030(13) 0.0116(13)
N1 0.0162(13) 0.0166(13) 0.0252(15) 0.0013(11) 0.0021(11) 0.0071(11)
N2 0.0187(14) 0.0154(13) 0.0214(14) 0.0010(11) 0.0030(11) 0.0067(11)
N3 0.0199(14) 0.0220(14) 0.0222(15) 0.0040(11) 0.0008(11) 0.0130(12)
N4 0.0191(14) 0.0276(16) 0.0190(14) 0.0025(12) 0.0023(11) 0.0109(12)
Au1 0.01255(8) 0.01229(8) 0.01839(9) 0.00230(6) 0.00076(6) 0.00549(6)
C16 0.0160(15) 0.0258(17) 0.0177(16) 0.0003(13) -0.0007(12) 0.0094(14)
C17 0.037(2) 0.034(2) 0.029(2) -0.0110(17) -0.0032(17) 0.0203(18)
C18 0.047(3) 0.038(2) 0.050(3) -0.002(2) 0.000(2) 0.025(2)
C19 0.080(4) 0.038(3) 0.057(3) 0.008(2) 0.015(3) 0.028(3)
C20 0.128(6) 0.073(4) 0.066(4) 0.030(3) 0.029(4) 0.063(5)
C21 0.0200(18) 0.051(3) 0.034(2) 0.0013(19) 0.0055(16) 0.0165(18)
C22 0.0176(17) 0.036(2) 0.033(2) 0.0018(17) 0.0057(15) 0.0063(16)
C23 0.0260(18) 0.0173(16) 0.0244(18) 0.0020(14) 0.0026(14) 0.0049(14)
C24 0.032(2) 0.0235(18) 0.0232(18) -0.0103(14) -0.0097(15) 0.0092(16)
C25 0.030(2) 0.0252(18) 0.0201(17) -0.0074(14) -0.0060(15) 0.0106(16)
C26 0.069(4) 0.065(4) 0.091(5) 0.026(3) 0.002(3) 0.046(3)
C27 0.037(2) 0.037(2) 0.059(3) 0.009(2) 0.009(2) 0.020(2)
C28 0.031(2) 0.0283(19) 0.0243(19) 0.0085(15) 0.0062(16) 0.0103(16)
C29 0.0237(18) 0.0278(19) 0.0198(17) 0.0040(14) 0.0041(14) 0.0074(15)
C30 0.0192(16) 0.0217(16) 0.0153(15) 0.0007(12) -0.0028(12) 0.0090(13)
N5 0.0235(15) 0.0315(17) 0.0231(16) -0.0026(13) 0.0008(12) 0.0129(14)
N6 0.0180(14) 0.0242(15) 0.0231(15) 0.0000(12) 0.0007(12) 0.0071(12)
N7 0.0220(14) 0.0192(14) 0.0175(14) -0.0024(11) -0.0032(11) 0.0076(12)
N8 0.0251(15) 0.0234(15) 0.0160(14) -0.0008(11) -0.0019(11) 0.0120(13)
Au2 0.01559(9) 0.01791(9) 0.01338(9) -0.00101(6) -0.00082(6) 0.00698(7)
F1 0.090(3) 0.0452(19) 0.081(3) 0.0236(18) 0.012(2) 0.0066(18)
F2 0.092(2) 0.0456(17) 0.0301(15) -0.0050(13) -0.0103(15) 0.0049(16)
F3 0.065(2) 0.109(3) 0.066(2) -0.010(2) 0.0016(17) 0.057(2)
F4 0.082(2) 0.088(2) 0.0325(15) -0.0047(15) -0.0053(15) 0.057(2)
F5 0.085(3) 0.111(3) 0.101(3) -0.034(3) -0.046(2) 0.068(3)
F6 0.137(3) 0.0285(16) 0.056(2) 0.0023(14) -0.030(2) -0.0034(18)
P1 0.0401(6) 0.0288(5) 0.0303(6) 0.0024(4) -0.0063(5) 0.0119(5)
F7 0.0512(16) 0.0341(13) 0.0466(15) -0.0021(11) 0.0095(13) 0.0223(12)
F8 0.0329(14) 0.0662(19) 0.0632(19) 0.0132(15) 0.0133(13) 0.0232(14)
F9 0.106(3) 0.0358(15) 0.0558(19) 0.0034(13) 0.0240(18) 0.0424(17)
F10 0.088(2) 0.0597(18) 0.0279(14) 0.0082(13) 0.0039(14) 0.0477(17)
F11 0.079(2) 0.0645(19) 0.0315(14) 0.0215(13) 0.0177(14) 0.0418(17)
F12 0.0307(15) 0.061(2) 0.090(3) -0.0085(18) 0.0000(15) 0.0045(14)
P2 0.0310(5) 0.0250(5) 0.0275(5) 0.0039(4) 0.0061(4) 0.0125(4)
F13 0.0422(15) 0.0335(14) 0.074(2) 0.0001(13) -0.0169(14) 0.0244(12)
F14 0.0571(17) 0.0412(15) 0.0348(14) -0.0128(12) -0.0038(13) 0.0135(13)
F15 0.0373(14) 0.0605(18) 0.0645(19) 0.0244(15) 0.0005(13) 0.0293(14)
F16 0.0612(18) 0.0285(13) 0.0475(16) -0.0108(11) -0.0045(13) 0.0215(13)
F17 0.0447(15) 0.0385(14) 0.0574(17) 0.0169(13) 0.0248(13) 0.0180(12)
F18 0.0526(16) 0.0357(14) 0.0381(14) 0.0143(11) 0.0142(12) 0.0173(12)
P3 0.0264(5) 0.0232(5) 0.0262(5) 0.0015(4) -0.0011(4) 0.0129(4)
C100 0.036(2) 0.042(3) 0.057(3) 0.008(2) 0.013(2) 0.021(2)
C200 0.042(3) 0.071(4) 0.054(3) -0.008(3) -0.012(2) 0.028(3)
N100 0.070(3) 0.054(3) 0.055(3) 0.003(2) 0.021(3) 0.027(2)

loop_
_atom_type_symbol
_atom_type_description
_atom_type_scat_dispersion_real
_atom_type_scat_dispersion_imag
_atom_type_scat_source
C C 0.0033 0.0016 'International Tables Vol C Tables 4.2.6.8 and 6.1.1.4'
H H 0.0000 0.0000 'International Tables Vol C Tables 4.2.6.8 and 6.1.1.4'
N N 0.0061 0.0033 'International Tables Vol C Tables 4.2.6.8 and 6.1.1.4'
F F 0.0171 0.0103 'International Tables Vol C Tables 4.2.6.8 and 6.1.1.4'
P P 0.1023 0.0942 'International Tables Vol C Tables 4.2.6.8 and 6.1.1.4'
Au Au -2.0133 8.8022 'International Tables Vol C Tables 4.2.6.8 and 6.1.1.4'

loop_
_geom_angle_atom_site_label_1
_geom_angle_atom_site_label_2
_geom_angle_atom_site_label_3
_geom_angle
_geom_angle_site_symmetry_1
_geom_angle_site_symmetry_3
_geom_angle_publ_flag
N1 C1 N2 106.1(3) . . ?
N1 C1 Au1 132.9(2) . . ?
N2 C1 Au1 120.9(2) . . ?
N1 C2 C3 111.4(3) . . ?
N1 C2 H2A 109.3 . . ?
C3 C2 H2A 109.3 . . ?
N1 C2 H2B 109.3 . . ?
C3 C2 H2B 109.3 . . ?
H2A C2 H2B 108.0 . . ?
C4 C3 C2 112.8(3) . . ?
C4 C3 H3A 109.0 . . ?
C2 C3 H3A 109.0 . . ?
C4 C3 H3B 109.0 . . ?
C2 C3 H3B 109.0 . . ?
H3A C3 H3B 107.8 . . ?
C3 C4 C5 113.0(4) . . ?
C3 C4 H4A 109.0 . . ?
C5 C4 H4A 109.0 . . ?
C3 C4 H4B 109.0 . . ?
C5 C4 H4B 109.0 . . ?
H4A C4 H4B 107.8 . . ?
C4 C5 H5A 109.5 . . ?
C4 C5 H5B 109.5 . . ?
H5A C5 H5B 109.5 . . ?
C4 C5 H5C 109.5 . . ?
H5A C5 H5C 109.5 . . ?
H5B C5 H5C 109.5 . . ?
C7 C6 N1 107.5(3) . . ?
C7 C6 H6 126.3 . . ?
N1 C6 H6 126.3 . . ?
C6 C7 N2 105.9(3) . . ?
C6 C7 H7 127.0 . . ?
N2 C7 H7 127.0 . . ?
N2 C8 N3 108.0(3) . . ?
N2 C8 H8A 110.1 . . ?
N3 C8 H8A 110.1 . . ?
N2 C8 H8B 110.1 . . ?
N3 C8 H8B 110.1 . . ?
H8A C8 H8B 108.4 . . ?
C10 C9 N3 106.1(3) . . ?
C10 C9 H9 127.0 . . ?
N3 C9 H9 127.0 . . ?
C9 C10 N4 107.6(3) . . ?
C9 C10 H10 126.2 . . ?
N4 C10 H10 126.2 . . ?
C12 C11 H11A 109.5 . . ?
C12 C11 H11B 109.5 . . ?
H11A C11 H11B 109.5 . . ?
C12 C11 H11C 109.5 . . ?
H11A C11 H11C 109.5 . . ?
H11B C11 H11C 109.5 . . ?
C11 C12 C13 110.5(4) . . ?
C11 C12 H12A 109.5 . . ?
C13 C12 H12A 109.5 . . ?
C11 C12 H12B 109.5 . . ?
C13 C12 H12B 109.5 . . ?
H12A C12 H12B 108.1 . . ?
C14 C13 C12 115.0(3) . . ?
C14 C13 H13A 108.5 . . ?
C12 C13 H13A 108.5 . . ?
C14 C13 H13B 108.5 . . ?
C12 C13 H13B 108.5 . . ?
H13A C13 H13B 107.5 . . ?
N4 C14 C13 111.6(3) . . ?
N4 C14 H14A 109.3 . . ?
C13 C14 H14A 109.3 . . ?
N4 C14 H14B 109.3 . . ?
C13 C14 H14B 109.3 . . ?
H14A C14 H14B 108.0 . . ?
N4 C15 N3 106.1(3) . . ?
N4 C15 Au1 132.2(3) . . ?
N3 C15 Au1 121.6(2) . . ?
C1 N1 C6 109.9(3) . . ?
C1 N1 C2 126.7(3) . . ?
C6 N1 C2 123.4(3) . . ?
C1 N2 C7 110.6(3) . . ?
C1 N2 C8 123.5(3) . . ?
C7 N2 C8 126.0(3) . . ?
C15 N3 C9 110.5(3) . . ?
C15 N3 C8 122.8(3) . . ?
C9 N3 C8 126.5(3) . . ?
C15 N4 C10 109.7(3) . . ?
C15 N4 C14 127.1(3) . . ?
C10 N4 C14 123.0(3) . . ?
C1 Au1 C1 180.0 2_775 . ?
C1 Au1 C15 95.88(13) 2_775 . ?
C1 Au1 C15 84.12(13) . . ?
C1 Au1 C15 84.12(13) 2_775 2_775 ?
C1 Au1 C15 95.88(13) . 2_775 ?
C15 Au1 C15 180.0 . 2_775 ?
N6 C16 N5 106.2(3) . . ?
N6 C16 Au2 121.0(3) . . ?
N5 C16 Au2 132.8(3) . . ?
N5 C17 C18 112.3(3) . . ?
N5 C17 H17A 109.1 . . ?
C18 C17 H17A 109.1 . . ?
N5 C17 H17B 109.1 . . ?
C18 C17 H17B 109.1 . . ?
H17A C17 H17B 107.9 . . ?
C17 C18 C19 114.1(4) . . ?
C17 C18 H18A 108.7 . . ?
C19 C18 H18A 108.7 . . ?
C17 C18 H18B 108.7 . . ?
C19 C18 H18B 108.7 . . ?
H18A C18 H18B 107.6 . . ?
C18 C19 C20 112.6(5) . . ?
C18 C19 H19A 109.1 . . ?
C20 C19 H19A 109.1 . . ?
C18 C19 H19B 109.1 . . ?
C20 C19 H19B 109.1 . . ?
H19A C19 H19B 107.8 . . ?
C19 C20 H20A 109.5 . . ?
C19 C20 H20B 109.5 . . ?
H20A C20 H20B 109.5 . . ?
C19 C20 H20C 109.5 . . ?
H20A C20 H20C 109.5 . . ?
H20B C20 H20C 109.5 . . ?
C22 C21 N5 108.0(3) . . ?
C22 C21 H21 126.0 . . ?
N5 C21 H21 126.0 . . ?
C21 C22 N6 106.4(3) . . ?
C21 C22 H22 126.8 . . ?
N6 C22 H22 126.8 . . ?
N6 C23 N7 107.6(3) . . ?
N6 C23 H23A 110.2 . . ?
N7 C23 H23A 110.2 . . ?
N6 C23 H23B 110.2 . . ?
N7 C23 H23B 110.2 . . ?
H23A C23 H23B 108.5 . . ?
C25 C24 N7 106.4(3) . . ?
C25 C24 H24 126.8 . . ?
N7 C24 H24 126.8 . . ?
C24 C25 N8 107.4(3) . . ?
C24 C25 H25 126.3 . . ?
N8 C25 H25 126.3 . . ?
C27 C26 H26A 109.5 . . ?
C27 C26 H26B 109.5 . . ?
H26A C26 H26B 109.5 . . ?
C27 C26 H26C 109.5 . . ?
H26A C26 H26C 109.5 . . ?
H26B C26 H26C 109.5 . . ?
C28 C27 C26 112.4(4) . . ?
C28 C27 H27A 109.1 . . ?
C26 C27 H27A 109.1 . . ?
C28 C27 H27B 109.1 . . ?
C26 C27 H27B 109.1 . . ?
H27A C27 H27B 107.8 . . ?
C27 C28 C29 113.7(3) . . ?
C27 C28 H28A 108.8 . . ?
C29 C28 H28A 108.8 . . ?
C27 C28 H28B 108.8 . . ?
C29 C28 H28B 108.8 . . ?
H28A C28 H28B 107.7 . . ?
N8 C29 C28 111.9(3) . . ?
N8 C29 H29A 109.2 . . ?
C28 C29 H29A 109.2 . . ?
N8 C29 H29B 109.2 . . ?
C28 C29 H29B 109.2 . . ?
H29A C29 H29B 107.9 . . ?
N8 C30 N7 106.6(3) . . ?
N8 C30 Au2 132.7(3) . . ?
N7 C30 Au2 120.7(2) . . ?
C16 N5 C21 108.6(3) . . ?
C16 N5 C17 128.4(3) . . ?
C21 N5 C17 122.9(3) . . ?
C16 N6 C22 110.8(3) . . ?
C16 N6 C23 123.3(3) . . ?
C22 N6 C23 126.0(3) . . ?
C30 N7 C24 110.0(3) . . ?
C30 N7 C23 123.2(3) . . ?
C24 N7 C23 126.8(3) . . ?
C30 N8 C25 109.6(3) . . ?
C30 N8 C29 126.3(3) . . ?
C25 N8 C29 124.0(3) . . ?
C30 Au2 C30 180.0(2) . 2_766 ?
C30 Au2 C16 96.04(13) . 2_766 ?
C30 Au2 C16 83.96(13) 2_766 2_766 ?
C30 Au2 C16 83.96(13) . . ?
C30 Au2 C16 96.05(13) 2_766 . ?
C16 Au2 C16 180.0 2_766 . ?
F6 P1 F3 91.7(2) . . ?
F6 P1 F1 178.2(2) . . ?
F3 P1 F1 89.3(2) . . ?
F6 P1 F4 89.79(19) . . ?
F3 P1 F4 89.44(18) . . ?
F1 P1 F4 91.7(2) . . ?
F6 P1 F5 90.9(3) . . ?
F3 P1 F5 177.4(2) . . ?
F1 P1 F5 88.1(2) . . ?
F4 P1 F5 90.8(2) . . ?
F6 P1 F2 90.13(18) . . ?
F3 P1 F2 91.0(2) . . ?
F1 P1 F2 88.40(18) . . ?
F4 P1 F2 179.5(2) . . ?
F5 P1 F2 88.8(2) . . ?
F12 P2 F8 180.0(2) . . ?
F12 P2 F9 90.30(19) . . ?
F8 P2 F9 89.74(18) . . ?
F12 P2 F7 89.64(17) . . ?
F8 P2 F7 90.32(16) . . ?
F9 P2 F7 179.17(17) . . ?
F12 P2 F11 89.94(19) . . ?
F8 P2 F11 90.04(17) . . ?
F9 P2 F11 90.10(16) . . ?
F7 P2 F11 90.72(15) . . ?
F12 P2 F10 90.97(19) . . ?
F8 P2 F10 89.05(17) . . ?
F9 P2 F10 89.71(16) . . ?
F7 P2 F10 89.46(15) . . ?
F11 P2 F10 179.08(18) . . ?
F15 P3 F16 89.27(16) . . ?
F15 P3 F17 89.68(15) . . ?
F16 P3 F17 90.31(15) . . ?
F15 P3 F13 179.20(17) . . ?
F16 P3 F13 89.99(15) . . ?
F17 P3 F13 90.01(16) . . ?
F15 P3 F14 90.96(17) . . ?
F16 P3 F14 179.30(17) . . ?
F17 P3 F14 90.35(15) . . ?
F13 P3 F14 89.78(16) . . ?
F15 P3 F18 90.17(15) . . ?
F16 P3 F18 90.08(15) . . ?
F17 P3 F18 179.58(18) . . ?
F13 P3 F18 90.15(15) . . ?
F14 P3 F18 89.26(15) . . ?
N100 C100 C200 179.4(5) . . ?
C100 C200 H20D 109.5 . . ?
C100 C200 H20E 109.5 . . ?
H20D C200 H20E 109.5 . . ?
C100 C200 H20F 109.5 . . ?
H20D C200 H20F 109.5 . . ?
H20E C200 H20F 109.5 . . ?

loop_
_geom_bond_atom_site_label_1
_geom_bond_atom_site_label_2
_geom_bond_distance
_geom_bond_site_symmetry_2
_geom_bond_publ_flag
C1 N1 1.333(4) . ?
C1 N2 1.352(4) . ?
C1 Au1 2.047(3) . ?
C2 N1 1.478(4) . ?
C2 C3 1.532(5) . ?
C2 H2A 0.9700 . ?
C2 H2B 0.9700 . ?
C3 C4 1.505(6) . ?
C3 H3A 0.9700 . ?
C3 H3B 0.9700 . ?
C4 C5 1.516(6) . ?
C4 H4A 0.9700 . ?
C4 H4B 0.9700 . ?
C5 H5A 0.9600 . ?
C5 H5B 0.9600 . ?
C5 H5C 0.9600 . ?
C6 C7 1.353(5) . ?
C6 N1 1.384(4) . ?
C6 H6 0.9300 . ?
C7 N2 1.379(4) . ?
C7 H7 0.9300 . ?
C8 N2 1.462(4) . ?
C8 N3 1.457(4) . ?
C8 H8A 0.9700 . ?
C8 H8B 0.9700 . ?
C9 C10 1.345(6) . ?
C9 N3 1.378(4) . ?
C9 H9 0.9300 . ?
C10 N4 1.383(4) . ?
C10 H10 0.9300 . ?
C11 C12 1.515(6) . ?
C11 H11A 0.9600 . ?
C11 H11B 0.9600 . ?
C11 H11C 0.9600 . ?
C12 C13 1.523(5) . ?
C12 H12A 0.9700 . ?
C12 H12B 0.9700 . ?
C13 C14 1.520(5) . ?
C13 H13A 0.9700 . ?
C13 H13B 0.9700 . ?
C14 N4 1.478(5) . ?
C14 H14A 0.9700 . ?
C14 H14B 0.9700 . ?
C15 N4 1.337(4) . ?
C15 N3 1.348(4) . ?
C15 Au1 2.051(3) . ?
Au1 C1 2.047(3) 2_775 ?
Au1 C15 2.051(3) 2_775 ?
C16 N6 1.338(4) . ?
C16 N5 1.350(5) . ?
C16 Au2 2.041(3) . ?
C17 N5 1.469(5) . ?
C17 C18 1.514(6) . ?
C17 H17A 0.9700 . ?
C17 H17B 0.9700 . ?
C18 C19 1.499(7) . ?
C18 H18A 0.9700 . ?
C18 H18B 0.9700 . ?
C19 C20 1.541(8) . ?
C19 H19A 0.9700 . ?
C19 H19B 0.9700 . ?
C20 H20A 0.9600 . ?
C20 H20B 0.9600 . ?
C20 H20C 0.9600 . ?
C21 C22 1.334(6) . ?
C21 N5 1.384(5) . ?
C21 H21 0.9300 . ?
C22 N6 1.370(5) . ?
C22 H22 0.9300 . ?
C23 N6 1.457(5) . ?
C23 N7 1.463(4) . ?
C23 H23A 0.9700 . ?
C23 H23B 0.9700 . ?
C24 C25 1.342(5) . ?
C24 N7 1.388(4) . ?
C24 H24 0.9300 . ?
C25 N8 1.386(4) . ?
C25 H25 0.9300 . ?
C26 C27 1.525(7) . ?
C26 H26A 0.9600 . ?
C26 H26B 0.9600 . ?
C26 H26C 0.9600 . ?
C27 C28 1.507(6) . ?
C27 H27A 0.9700 . ?
C27 H27B 0.9700 . ?
C28 C29 1.510(5) . ?
C28 H28A 0.9700 . ?
C28 H28B 0.9700 . ?
C29 N8 1.477(4) . ?
C29 H29A 0.9700 . ?
C29 H29B 0.9700 . ?
C30 N8 1.337(4) . ?
C30 N7 1.343(4) . ?
C30 Au2 2.042(3) . ?
Au2 C30 2.042(3) 2_766 ?
Au2 C16 2.041(3) 2_766 ?
F1 P1 1.584(3) . ?
F2 P1 1.598(3) . ?
F3 P1 1.565(3) . ?
F4 P1 1.580(3) . ?
F5 P1 1.589(4) . ?
F6 P1 1.564(3) . ?
F7 P2 1.595(3) . ?
F8 P2 1.587(3) . ?
F9 P2 1.592(3) . ?
F10 P2 1.600(3) . ?
F11 P2 1.594(3) . ?
F12 P2 1.581(3) . ?
F13 P3 1.593(3) . ?
F14 P3 1.596(3) . ?
F15 P3 1.588(3) . ?
F16 P3 1.593(3) . ?
F17 P3 1.593(3) . ?
F18 P3 1.600(3) . ?
C100 N100 1.131(7) . ?
C100 C200 1.453(7) . ?
C200 H20D 0.9600 . ?
C200 H20E 0.9600 . ?
C200 H20F 0.9600 . ?
